data_7150122
loop_
_publ_author_name
'Wooi, Goh Yit'
'White, Jonathan M.'

_publ_section_title
;
 Structural manifestations of the cheletropic reaction.
;
_journal_issue 6
_journal_name_full 'Organic &amp; biomolecular chemistry'
_journal_page_first 972
_journal_page_last 974
_journal_paper_doi 10.1039/b417538g
_journal_volume 3
_journal_year 2005
_chemical_formula_sum 'C35 H22 O3'
_chemical_formula_weight 490.53
_chemical_name_systematic
;
?
;
_space_group_IT_number 2
_symmetry_cell_setting triclinic
_symmetry_space_group_name_Hall '-P 1'
_symmetry_space_group_name_H-M 'P -1'
_atom_sites_solution_hydrogens geom
_atom_sites_solution_primary direct
_atom_sites_solution_secondary difmap
_audit_creation_method SHELXL-97
_cell_angle_alpha 109.755(2)
_cell_angle_beta 103.475(2)
_cell_angle_gamma 90.167(2)
_cell_formula_units_Z 2
_cell_length_a 10.0236(11)
_cell_length_b 10.4368(11)
_cell_length_c 12.1152(13)
_cell_measurement_reflns_used 1117
_cell_measurement_temperature 130(2)
_cell_measurement_theta_max 27.03
_cell_measurement_theta_min 2.25
_cell_volume 1155.4(2)
_computing_cell_refinement 'Bruker SMART'
_computing_data_collection 'Bruker SMART'
_computing_data_reduction 'Bruker SAINT'
_computing_molecular_graphics 'Bruker SHELXTL'
_computing_publication_material 'Bruker SHELXTL'
_computing_structure_refinement 'Bruker SHELXTL'
_computing_structure_solution 'Bruker SHELXTL'
_diffrn_ambient_temperature 130(2)
_diffrn_measured_fraction_theta_full 0.989
_diffrn_measured_fraction_theta_max 0.989
_diffrn_measurement_device_type 'CCD area detector'
_diffrn_measurement_method 'phi and omega scans'
_diffrn_radiation_monochromator graphite
_diffrn_radiation_source 'sealed tube'
_diffrn_radiation_wavelength 0.71073
_diffrn_reflns_av_R_equivalents 0.0390
_diffrn_reflns_av_sigmaI/netI 0.1008
_diffrn_reflns_limit_h_max 11
_diffrn_reflns_limit_h_min -11
_diffrn_reflns_limit_k_max 9
_diffrn_reflns_limit_k_min -12
_diffrn_reflns_limit_l_max 14
_diffrn_reflns_limit_l_min -12
_diffrn_reflns_number 6182
_diffrn_reflns_theta_full 24.99
_diffrn_reflns_theta_max 24.99
_diffrn_reflns_theta_min 1.84
_exptl_absorpt_coefficient_mu 0.089
_exptl_crystal_colour colourless
_exptl_crystal_density_diffrn 1.410
_exptl_crystal_density_method 'not measured'
_exptl_crystal_description block
_exptl_crystal_F_000 512
_exptl_crystal_size_max 0.20
_exptl_crystal_size_mid 0.15
_exptl_crystal_size_min 0.10
_refine_diff_density_max 0.189
_refine_diff_density_min -0.185
_refine_diff_density_rms 0.042
_refine_ls_extinction_coef 0.0035(5)
_refine_ls_extinction_expression Fc^*^=kFc[1+0.001xFc^2^\l^3^/sin(2\q)]^-1/4^
_refine_ls_extinction_method SHELXL
_refine_ls_goodness_of_fit_ref 0.803
_refine_ls_hydrogen_treatment mixed
_refine_ls_matrix_type full
_refine_ls_number_parameters 344
_refine_ls_number_reflns 4034
_refine_ls_number_restraints 0
_refine_ls_restrained_S_all 0.803
_refine_ls_R_factor_all 0.0788
_refine_ls_R_factor_gt 0.0456
_refine_ls_shift/su_max 0.000
_refine_ls_shift/su_mean 0.000
_refine_ls_structure_factor_coef Fsqd
_refine_ls_weighting_details 'calc w=1/[\s^2^(Fo^2^)+(0.0136P)^2^+0.0000P] where P=(Fo^2^+2Fc^2^)/3'
_refine_ls_weighting_scheme calc
_refine_ls_wR_factor_gt 0.0676
_refine_ls_wR_factor_ref 0.0753
_reflns_number_gt 2534
_reflns_number_total 4034
_reflns_threshold_expression >2sigma(I)
_cod_data_source_file b417538g-cryst.txt
_cod_data_source_block jmwrg61
_cod_depositor_comments
;
The following automatic conversions were performed:
'_symmetry_cell_setting' value 'Triclinic' changed to 'triclinic'
according to '/home/saulius/struct/CIF-dictionaries/cif_core.dic'
dictionary named 'cif_core.dic' version 2.4.1 from 2010-06-29.

Automatic conversion script
Id: cif_fix_enum 1527 2010-12-29 10:47:43Z saulius 
;
_cod_original_sg_symbol_H-M 'P-1   '
_cod_database_code 7150122

loop_
_symmetry_equiv_pos_as_xyz
'x, y, z'
'-x, -y, -z'

loop_
_atom_site_label
_atom_site_type_symbol
_atom_site_fract_x
_atom_site_fract_y
_atom_site_fract_z
_atom_site_U_iso_or_equiv
_atom_site_adp_type
_atom_site_occupancy
_atom_site_symmetry_multiplicity
_atom_site_calc_flag
_atom_site_refinement_flags
_atom_site_disorder_assembly
_atom_site_disorder_group
C1 C 0.9098(2) 0.6945(2) 0.31402(19) 0.0268(6) Uani 1 1 d . . .
H1 H 0.9701 0.6809 0.2619 0.032 Uiso 1 1 calc R . .
C1A C 0.8381(2) 0.8109(2) 0.33502(18) 0.0201(5) Uani 1 1 d . . .
C2 C 0.8958(2) 0.5981(2) 0.3669(2) 0.0301(6) Uani 1 1 d . . .
H2 H 0.9464 0.5198 0.3521 0.036 Uiso 1 1 calc R . .
C3 C 0.8069(2) 0.6184(2) 0.4413(2) 0.0313(6) Uani 1 1 d . . .
H3 H 0.7916 0.5509 0.4746 0.038 Uiso 1 1 calc R . .
C4 C 0.7399(2) 0.7364(2) 0.46786(19) 0.0278(6) Uani 1 1 d . . .
H4 H 0.6797 0.7489 0.5200 0.033 Uiso 1 1 calc R . .
C4A C 0.7586(2) 0.8380(2) 0.41983(18) 0.0206(5) Uani 1 1 d . . .
C5 C 0.6581(2) 1.0133(2) 0.57056(18) 0.0251(6) Uani 1 1 d . . .
H5 H 0.6412 0.9455 0.6030 0.030 Uiso 1 1 calc R . .
C5A C 0.7103(2) 0.9761(2) 0.46698(18) 0.0205(5) Uani 1 1 d . . .
C6 C 0.6309(2) 1.1460(2) 0.62620(19) 0.0286(6) Uani 1 1 d . . .
H6 H 0.5940 1.1680 0.6952 0.034 Uiso 1 1 calc R . .
C7 C 0.6569(2) 1.2467(2) 0.58244(19) 0.0298(6) Uani 1 1 d . . .
H7 H 0.6408 1.3387 0.6220 0.036 Uiso 1 1 calc R . .
C8 C 0.7069(2) 1.2117(2) 0.47978(19) 0.0275(6) Uani 1 1 d . . .
H8 H 0.7248 1.2809 0.4491 0.033 Uiso 1 1 calc R . .
C8A C 0.7317(2) 1.0782(2) 0.42050(18) 0.0209(5) Uani 1 1 d . . .
C9 C 0.7869(2) 1.0461(2) 0.31039(18) 0.0206(5) Uani 1 1 d . . .
C10 C 0.8459(2) 0.9038(2) 0.26623(18) 0.0193(5) Uani 1 1 d . . .
C11 C 0.7752(2) 0.8432(2) 0.12326(18) 0.0204(5) Uani 1 1 d . . .
C12 C 0.6371(2) 0.9060(2) 0.12228(18) 0.0206(5) Uani 1 1 d . . .
C13 C 0.6855(2) 1.0570(2) 0.19117(18) 0.0213(5) Uani 1 1 d . . .
C14 C 0.7917(2) 1.0812(2) 0.12451(19) 0.0243(6) Uani 1 1 d . . .
H14 H 0.7521 1.1166 0.0578 0.029 Uiso 1 1 calc R . .
C15 C 0.8524(2) 0.9369(2) 0.07924(19) 0.0228(6) Uani 1 1 d . . .
H15 H 0.8426 0.9006 -0.0102 0.027 Uiso 1 1 calc R . .
C16 C 1.0002(2) 0.9464(2) 0.1524(2) 0.0257(6) Uani 1 1 d . . .
C17 C 0.9880(2) 0.9764(2) 0.28001(18) 0.0238(6) Uani 1 1 d . . .
H17 H 1.0687 0.9588 0.3376 0.029 Uiso 1 1 calc R . .
C18 C 0.9285(2) 1.1201(2) 0.32487(19) 0.0248(6) Uani 1 1 d . . .
H18 H 0.9755 1.1840 0.4078 0.030 Uiso 1 1 calc R . .
C19 C 0.9064(2) 1.1771(2) 0.2235(2) 0.0267(6) Uani 1 1 d . . .
C20 C 0.7711(2) 0.6923(2) 0.05766(18) 0.0223(5) Uani 1 1 d . . .
C21 C 0.8541(2) 0.6388(2) -0.02128(18) 0.0283(6) Uani 1 1 d . . .
H21 H 0.9158 0.6987 -0.0339 0.034 Uiso 1 1 calc R . .
C22 C 0.8480(2) 0.4997(3) -0.0816(2) 0.0360(7) Uani 1 1 d . . .
H22 H 0.9047 0.4652 -0.1360 0.043 Uiso 1 1 calc R . .
C23 C 0.7607(2) 0.4102(3) -0.0638(2) 0.0370(7) Uani 1 1 d . . .
H23 H 0.7578 0.3145 -0.1046 0.044 Uiso 1 1 calc R . .
C24 C 0.6775(2) 0.4621(2) 0.0146(2) 0.0318(6) Uani 1 1 d . . .
H24 H 0.6167 0.4016 0.0274 0.038 Uiso 1 1 calc R . .
C25 C 0.6821(2) 0.6011(2) 0.07428(19) 0.0259(6) Uani 1 1 d . . .
H25 H 0.6239 0.6352 0.1274 0.031 Uiso 1 1 calc R . .
C26 C 0.5784(2) 1.1583(2) 0.20870(18) 0.0213(5) Uani 1 1 d . . .
C27 C 0.4496(2) 1.1202(2) 0.21918(18) 0.0255(6) Uani 1 1 d . . .
H27 H 0.4272 1.0282 0.2103 0.031 Uiso 1 1 calc R . .
C28 C 0.3539(2) 1.2153(2) 0.24237(18) 0.0265(6) Uani 1 1 d . . .
H28 H 0.2664 1.1880 0.2489 0.032 Uiso 1 1 calc R . .
C29 C 0.3856(2) 1.3489(2) 0.25596(19) 0.0318(6) Uani 1 1 d . . .
H29 H 0.3206 1.4142 0.2733 0.038 Uiso 1 1 calc R . .
C30 C 0.5118(2) 1.3883(2) 0.2445(2) 0.0330(6) Uani 1 1 d . . .
H30 H 0.5337 1.4804 0.2535 0.040 Uiso 1 1 calc R . .
C31 C 0.6065(2) 1.2926(2) 0.21976(19) 0.0278(6) Uani 1 1 d . . .
H31 H 0.6924 1.3199 0.2102 0.033 Uiso 1 1 calc R . .
O1 O 0.52257(15) 0.84924(15) 0.07866(13) 0.0292(4) Uani 1 1 d . . .
O2 O 1.10344(15) 0.93238(16) 0.11559(13) 0.0332(4) Uani 1 1 d . . .
O3 O 0.97024(16) 1.27451(16) 0.22052(14) 0.0350(4) Uani 1 1 d . . .

loop_
_atom_site_aniso_label
_atom_site_aniso_U_11
_atom_site_aniso_U_22
_atom_site_aniso_U_33
_atom_site_aniso_U_23
_atom_site_aniso_U_13
_atom_site_aniso_U_12
C1 0.0259(14) 0.0296(15) 0.0232(13) 0.0068(12) 0.0067(10) 0.0031(12)
C1A 0.0192(12) 0.0208(14) 0.0159(12) 0.0029(11) 0.0013(10) -0.0008(11)
C2 0.0348(15) 0.0249(15) 0.0278(14) 0.0089(12) 0.0028(11) 0.0060(12)
C3 0.0383(16) 0.0231(15) 0.0303(15) 0.0113(12) 0.0015(12) -0.0048(12)
C4 0.0275(14) 0.0283(15) 0.0275(14) 0.0092(12) 0.0072(11) -0.0017(12)
C4A 0.0157(12) 0.0234(14) 0.0197(12) 0.0068(11) -0.0002(10) -0.0010(10)
C5 0.0208(13) 0.0308(16) 0.0229(13) 0.0091(12) 0.0044(10) 0.0009(11)
C5A 0.0125(12) 0.0262(14) 0.0176(12) 0.0044(11) -0.0010(9) -0.0009(10)
C6 0.0234(14) 0.0392(17) 0.0195(13) 0.0041(12) 0.0077(10) 0.0044(12)
C7 0.0318(15) 0.0259(15) 0.0253(14) 0.0004(12) 0.0079(11) 0.0048(12)
C8 0.0303(14) 0.0274(15) 0.0234(13) 0.0086(12) 0.0046(11) 0.0029(12)
C8A 0.0157(12) 0.0236(14) 0.0206(12) 0.0054(11) 0.0026(10) 0.0025(11)
C9 0.0205(12) 0.0192(13) 0.0193(12) 0.0039(11) 0.0037(10) -0.0003(10)
C10 0.0212(13) 0.0199(13) 0.0153(12) 0.0040(10) 0.0048(9) 0.0009(10)
C11 0.0199(13) 0.0228(14) 0.0180(12) 0.0060(11) 0.0051(10) 0.0009(11)
C12 0.0226(13) 0.0268(15) 0.0135(12) 0.0081(11) 0.0054(10) 0.0009(11)
C13 0.0229(13) 0.0218(14) 0.0209(12) 0.0089(11) 0.0061(10) 0.0018(11)
C14 0.0255(13) 0.0254(14) 0.0256(13) 0.0125(12) 0.0077(10) 0.0020(11)
C15 0.0247(13) 0.0264(14) 0.0176(12) 0.0067(11) 0.0072(10) 0.0019(11)
C16 0.0272(14) 0.0201(14) 0.0320(14) 0.0094(12) 0.0112(11) -0.0010(11)
C17 0.0187(12) 0.0293(15) 0.0207(12) 0.0063(11) 0.0037(10) 0.0001(11)
C18 0.0251(13) 0.0223(14) 0.0232(13) 0.0040(11) 0.0048(10) -0.0020(11)
C19 0.0261(14) 0.0247(15) 0.0307(14) 0.0062(12) 0.0149(11) 0.0026(12)
C20 0.0224(13) 0.0242(14) 0.0168(12) 0.0054(11) 0.0009(10) 0.0025(11)
C21 0.0286(14) 0.0292(16) 0.0222(13) 0.0043(12) 0.0038(11) 0.0031(12)
C22 0.0339(16) 0.0417(18) 0.0238(14) 0.0035(13) 0.0029(11) 0.0160(14)
C23 0.0420(17) 0.0250(16) 0.0302(15) 0.0006(13) -0.0035(12) 0.0094(14)
C24 0.0314(15) 0.0250(16) 0.0338(15) 0.0105(13) -0.0022(12) 0.0007(12)
C25 0.0261(14) 0.0265(15) 0.0212(13) 0.0052(11) 0.0030(10) 0.0023(12)
C26 0.0252(13) 0.0224(14) 0.0156(12) 0.0071(11) 0.0030(10) 0.0001(11)
C27 0.0333(14) 0.0218(14) 0.0223(13) 0.0082(11) 0.0078(11) 0.0022(12)
C28 0.0262(14) 0.0291(15) 0.0232(13) 0.0084(12) 0.0051(10) 0.0037(12)
C29 0.0346(16) 0.0296(16) 0.0267(14) 0.0077(12) 0.0025(11) 0.0103(13)
C30 0.0391(16) 0.0227(15) 0.0361(15) 0.0121(12) 0.0046(12) 0.0044(13)
C31 0.0270(14) 0.0266(15) 0.0322(14) 0.0142(12) 0.0058(11) 0.0015(12)
O1 0.0228(9) 0.0279(10) 0.0320(9) 0.0052(8) 0.0053(7) 0.0004(8)
O2 0.0285(10) 0.0399(11) 0.0364(10) 0.0143(9) 0.0165(8) 0.0036(8)
O3 0.0368(11) 0.0284(11) 0.0434(11) 0.0141(9) 0.0147(8) -0.0054(9)

loop_
_atom_type_symbol
_atom_type_description
_atom_type_scat_dispersion_real
_atom_type_scat_dispersion_imag
_atom_type_scat_source
C C 0.0033 0.0016 'International Tables Vol C Tables 4.2.6.8 and 6.1.1.4'
H H 0.0000 0.0000 'International Tables Vol C Tables 4.2.6.8 and 6.1.1.4'
O O 0.0106 0.0060 'International Tables Vol C Tables 4.2.6.8 and 6.1.1.4'

loop_
_geom_angle_atom_site_label_1
_geom_angle_atom_site_label_2
_geom_angle_atom_site_label_3
_geom_angle
_geom_angle_site_symmetry_1
_geom_angle_site_symmetry_3
_geom_angle_publ_flag
C2 C1 C1A 122.0(2) . . ?
C2 C1 H1 119.0 . . ?
C1A C1 H1 119.0 . . ?
C1 C1A C4A 119.4(2) . . ?
C1 C1A C10 119.6(2) . . ?
C4A C1A C10 120.99(19) . . ?
C3 C2 C1 118.4(2) . . ?
C3 C2 H2 120.8 . . ?
C1 C2 H2 120.8 . . ?
C2 C3 C4 120.4(2) . . ?
C2 C3 H3 119.8 . . ?
C4 C3 H3 119.8 . . ?
C3 C4 C4A 121.7(2) . . ?
C3 C4 H4 119.2 . . ?
C4A C4 H4 119.2 . . ?
C1A C4A C4 117.6(2) . . ?
C1A C4A C5A 120.3(2) . . ?
C4 C4A C5A 121.6(2) . . ?
C6 C5 C5A 121.5(2) . . ?
C6 C5 H5 119.2 . . ?
C5A C5 H5 119.2 . . ?
C8A C5A C5 117.6(2) . . ?
C8A C5A C4A 121.5(2) . . ?
C5 C5A C4A 120.4(2) . . ?
C7 C6 C5 120.4(2) . . ?
C7 C6 H6 119.8 . . ?
C5 C6 H6 119.8 . . ?
C6 C7 C8 118.8(2) . . ?
C6 C7 H7 120.6 . . ?
C8 C7 H7 120.6 . . ?
C7 C8 C8A 121.7(2) . . ?
C7 C8 H8 119.1 . . ?
C8A C8 H8 119.1 . . ?
C8 C8A C5A 119.8(2) . . ?
C8 C8A C9 119.5(2) . . ?
C5A C8A C9 120.64(19) . . ?
C8A C9 C18 117.57(18) . . ?
C8A C9 C10 116.94(18) . . ?
C18 C9 C10 90.41(15) . . ?
C8A C9 C13 116.87(17) . . ?
C18 C9 C13 106.71(17) . . ?
C10 C9 C13 104.65(16) . . ?
C1A C10 C17 119.30(17) . . ?
C1A C10 C9 117.23(18) . . ?
C17 C10 C9 90.15(16) . . ?
C1A C10 C11 116.26(18) . . ?
C17 C10 C11 106.02(16) . . ?
C9 C10 C11 104.06(16) . . ?
C20 C11 C12 117.42(18) . . ?
C20 C11 C15 116.37(18) . . ?
C12 C11 C15 101.39(17) . . ?
C20 C11 C10 118.72(17) . . ?
C12 C11 C10 99.47(15) . . ?
C15 C11 C10 100.28(17) . . ?
O1 C12 C13 130.5(2) . . ?
O1 C12 C11 128.4(2) . . ?
C13 C12 C11 101.09(18) . . ?
C26 C13 C12 118.49(18) . . ?
C26 C13 C14 116.39(18) . . ?
C12 C13 C14 101.67(17) . . ?
C26 C13 C9 117.26(17) . . ?
C12 C13 C9 99.79(16) . . ?
C14 C13 C9 100.11(16) . . ?
C19 C14 C13 104.66(17) . . ?
C19 C14 C15 106.59(16) . . ?
C13 C14 C15 104.15(18) . . ?
C19 C14 H14 113.5 . . ?
C13 C14 H14 113.5 . . ?
C15 C14 H14 113.5 . . ?
C16 C15 C11 102.66(17) . . ?
C16 C15 C14 109.38(17) . . ?
C11 C15 C14 104.72(16) . . ?
C16 C15 H15 113.1 . . ?
C11 C15 H15 113.1 . . ?
C14 C15 H15 113.1 . . ?
O2 C16 C17 128.2(2) . . ?
O2 C16 C15 127.6(2) . . ?
C17 C16 C15 104.24(17) . . ?
C16 C17 C10 104.88(17) . . ?
C16 C17 C18 108.93(17) . . ?
C10 C17 C18 89.84(15) . . ?
C16 C17 H17 116.6 . . ?
C10 C17 H17 116.6 . . ?
C18 C17 H17 116.6 . . ?
C19 C18 C9 105.48(17) . . ?
C19 C18 C17 107.78(17) . . ?
C9 C18 C17 89.59(16) . . ?
C19 C18 H18 116.8 . . ?
C9 C18 H18 116.8 . . ?
C17 C18 H18 116.8 . . ?
O3 C19 C18 127.5(2) . . ?
O3 C19 C14 128.0(2) . . ?
C18 C19 C14 104.38(19) . . ?
C21 C20 C25 118.0(2) . . ?
C21 C20 C11 121.7(2) . . ?
C25 C20 C11 120.4(2) . . ?
C22 C21 C20 120.8(2) . . ?
C22 C21 H21 119.6 . . ?
C20 C21 H21 119.6 . . ?
C21 C22 C23 120.9(2) . . ?
C21 C22 H22 119.6 . . ?
C23 C22 H22 119.6 . . ?
C22 C23 C24 118.9(2) . . ?
C22 C23 H23 120.5 . . ?
C24 C23 H23 120.5 . . ?
C25 C24 C23 120.5(2) . . ?
C25 C24 H24 119.7 . . ?
C23 C24 H24 119.7 . . ?
C24 C25 C20 120.9(2) . . ?
C24 C25 H25 119.5 . . ?
C20 C25 H25 119.5 . . ?
C31 C26 C27 118.0(2) . . ?
C31 C26 C13 121.2(2) . . ?
C27 C26 C13 120.7(2) . . ?
C28 C27 C26 120.7(2) . . ?
C28 C27 H27 119.6 . . ?
C26 C27 H27 119.6 . . ?
C29 C28 C27 120.1(2) . . ?
C29 C28 H28 119.9 . . ?
C27 C28 H28 119.9 . . ?
C28 C29 C30 120.0(2) . . ?
C28 C29 H29 120.0 . . ?
C30 C29 H29 120.0 . . ?
C29 C30 C31 119.7(2) . . ?
C29 C30 H30 120.1 . . ?
C31 C30 H30 120.1 . . ?
C26 C31 C30 121.3(2) . . ?
C26 C31 H31 119.3 . . ?
C30 C31 H31 119.3 . . ?

loop_
_geom_bond_atom_site_label_1
_geom_bond_atom_site_label_2
_geom_bond_distance
_geom_bond_site_symmetry_2
_geom_bond_publ_flag
C1 C2 1.385(3) . ?
C1 C1A 1.392(3) . ?
C1 H1 0.9500 . ?
C1A C4A 1.398(3) . ?
C1A C10 1.489(3) . ?
C2 C3 1.379(3) . ?
C2 H2 0.9500 . ?
C3 C4 1.381(3) . ?
C3 H3 0.9500 . ?
C4 C4A 1.402(3) . ?
C4 H4 0.9500 . ?
C4A C5A 1.488(3) . ?
C5 C6 1.380(3) . ?
C5 C5A 1.406(3) . ?
C5 H5 0.9500 . ?
C5A C8A 1.400(3) . ?
C6 C7 1.376(3) . ?
C6 H6 0.9500 . ?
C7 C8 1.384(3) . ?
C7 H7 0.9500 . ?
C8 C8A 1.389(3) . ?
C8 H8 0.9500 . ?
C8A C9 1.497(3) . ?
C9 C18 1.558(3) . ?
C9 C10 1.567(3) . ?
C9 C13 1.600(3) . ?
C10 C17 1.558(3) . ?
C10 C11 1.608(3) . ?
C11 C20 1.500(3) . ?
C11 C12 1.533(3) . ?
C11 C15 1.543(3) . ?
C12 O1 1.204(2) . ?
C12 C13 1.528(3) . ?
C13 C26 1.508(3) . ?
C13 C14 1.545(3) . ?
C14 C19 1.517(3) . ?
C14 C15 1.593(3) . ?
C14 H14 1.0000 . ?
C15 C16 1.523(3) . ?
C15 H15 1.0000 . ?
C16 O2 1.209(2) . ?
C16 C17 1.505(3) . ?
C17 C18 1.583(3) . ?
C17 H17 1.0000 . ?
C18 C19 1.509(3) . ?
C18 H18 1.0000 . ?
C19 O3 1.215(3) . ?
C20 C21 1.390(3) . ?
C20 C25 1.397(3) . ?
C21 C22 1.380(3) . ?
C21 H21 0.9500 . ?
C22 C23 1.380(3) . ?
C22 H22 0.9500 . ?
C23 C24 1.384(3) . ?
C23 H23 0.9500 . ?
C24 C25 1.380(3) . ?
C24 H24 0.9500 . ?
C25 H25 0.9500 . ?
C26 C31 1.385(3) . ?
C26 C27 1.396(3) . ?
C27 C28 1.388(3) . ?
C27 H27 0.9500 . ?
C28 C29 1.375(3) . ?
C28 H28 0.9500 . ?
C29 C30 1.381(3) . ?
C29 H29 0.9500 . ?
C30 C31 1.387(3) . ?
C30 H30 0.9500 . ?
C31 H31 0.9500 . ?

loop_
_geom_torsion_atom_site_label_1
_geom_torsion_atom_site_label_2
_geom_torsion_atom_site_label_3
_geom_torsion_atom_site_label_4
_geom_torsion
_geom_torsion_site_symmetry_1
_geom_torsion_site_symmetry_2
_geom_torsion_site_symmetry_3
_geom_torsion_site_symmetry_4
_geom_torsion_publ_flag
C2 C1 C1A C4A 5.6(3) . . . . ?
C2 C1 C1A C10 -173.8(2) . . . . ?
C1A C1 C2 C3 0.7(3) . . . . ?
C1 C2 C3 C4 -3.8(3) . . . . ?
C2 C3 C4 C4A 0.6(3) . . . . ?
C1 C1A C4A C4 -8.6(3) . . . . ?
C10 C1A C4A C4 170.84(19) . . . . ?
C1 C1A C4A C5A 164.49(19) . . . . ?
C10 C1A C4A C5A -16.1(3) . . . . ?
C3 C4 C4A C1A 5.6(3) . . . . ?
C3 C4 C4A C5A -167.33(19) . . . . ?
C6 C5 C5A C8A -1.1(3) . . . . ?
C6 C5 C5A C4A 170.69(19) . . . . ?
C1A C4A C5A C8A 5.9(3) . . . . ?
C4 C4A C5A C8A 178.6(2) . . . . ?
C1A C4A C5A C5 -165.6(2) . . . . ?
C4 C4A C5A C5 7.2(3) . . . . ?
C5A C5 C6 C7 -1.2(3) . . . . ?
C5 C6 C7 C8 1.9(3) . . . . ?
C6 C7 C8 C8A -0.2(3) . . . . ?
C7 C8 C8A C5A -2.1(3) . . . . ?
C7 C8 C8A C9 -179.50(19) . . . . ?
C5 C5A C8A C8 2.7(3) . . . . ?
C4A C5A C8A C8 -168.98(18) . . . . ?
C5 C5A C8A C9 -179.95(18) . . . . ?
C4A C5A C8A C9 8.4(3) . . . . ?
C8 C8A C9 C18 59.7(3) . . . . ?
C5A C8A C9 C18 -117.6(2) . . . . ?
C8 C8A C9 C10 165.67(18) . . . . ?
C5A C8A C9 C10 -11.7(3) . . . . ?
C8 C8A C9 C13 -69.2(3) . . . . ?
C5A C8A C9 C13 113.5(2) . . . . ?
C1 C1A C10 C17 -61.7(3) . . . . ?
C4A C1A C10 C17 118.9(2) . . . . ?
C1 C1A C10 C9 -168.68(18) . . . . ?
C4A C1A C10 C9 11.9(3) . . . . ?
C1 C1A C10 C11 67.4(3) . . . . ?
C4A C1A C10 C11 -112.1(2) . . . . ?
C8A C9 C10 C1A 1.8(3) . . . . ?
C18 C9 C10 C1A 123.37(19) . . . . ?
C13 C9 C10 C1A -129.22(19) . . . . ?
C8A C9 C10 C17 -121.64(18) . . . . ?
C18 C9 C10 C17 -0.12(15) . . . . ?
C13 C9 C10 C17 107.29(17) . . . . ?
C8A C9 C10 C11 131.79(18) . . . . ?
C18 C9 C10 C11 -106.69(17) . . . . ?
C13 C9 C10 C11 0.7(2) . . . . ?
C1A C10 C11 C20 -30.2(3) . . . . ?
C17 C10 C11 C20 105.0(2) . . . . ?
C9 C10 C11 C20 -160.70(18) . . . . ?
C1A C10 C11 C12 98.4(2) . . . . ?
C17 C10 C11 C12 -126.39(17) . . . . ?
C9 C10 C11 C12 -32.1(2) . . . . ?
C1A C10 C11 C15 -158.07(17) . . . . ?
C17 C10 C11 C15 -22.88(19) . . . . ?
C9 C10 C11 C15 71.41(18) . . . . ?
C20 C11 C12 O1 2.9(3) . . . . ?
C15 C11 C12 O1 130.8(2) . . . . ?
C10 C11 C12 O1 -126.6(2) . . . . ?
C20 C11 C12 C13 -177.37(18) . . . . ?
C15 C11 C12 C13 -49.42(19) . . . . ?
C10 C11 C12 C13 53.18(19) . . . . ?
O1 C12 C13 C26 -1.5(3) . . . . ?
C11 C12 C13 C26 178.70(17) . . . . ?
O1 C12 C13 C14 -130.5(2) . . . . ?
C11 C12 C13 C14 49.77(18) . . . . ?
O1 C12 C13 C9 127.0(2) . . . . ?
C11 C12 C13 C9 -52.80(18) . . . . ?
C8A C9 C13 C26 29.3(3) . . . . ?
C18 C9 C13 C26 -104.7(2) . . . . ?
C10 C9 C13 C26 160.37(19) . . . . ?
C8A C9 C13 C12 -100.0(2) . . . . ?
C18 C9 C13 C12 126.02(18) . . . . ?
C10 C9 C13 C12 31.1(2) . . . . ?
C8A C9 C13 C14 156.12(19) . . . . ?
C18 C9 C13 C14 22.2(2) . . . . ?
C10 C9 C13 C14 -72.77(19) . . . . ?
C26 C13 C14 C19 87.7(2) . . . . ?
C12 C13 C14 C19 -142.01(17) . . . . ?
C9 C13 C14 C19 -39.7(2) . . . . ?
C26 C13 C14 C15 -160.53(17) . . . . ?
C12 C13 C14 C15 -30.28(19) . . . . ?
C9 C13 C14 C15 72.03(18) . . . . ?
C20 C11 C15 C16 -87.4(2) . . . . ?
C12 C11 C15 C16 143.92(16) . . . . ?
C10 C11 C15 C16 41.98(19) . . . . ?
C20 C11 C15 C14 158.30(16) . . . . ?
C12 C11 C15 C14 29.7(2) . . . . ?
C10 C11 C15 C14 -72.27(18) . . . . ?
C19 C14 C15 C16 1.2(2) . . . . ?
C13 C14 C15 C16 -109.15(19) . . . . ?
C19 C14 C15 C11 110.61(19) . . . . ?
C13 C14 C15 C11 0.3(2) . . . . ?
C11 C15 C16 O2 132.4(2) . . . . ?
C14 C15 C16 O2 -116.8(2) . . . . ?
C11 C15 C16 C17 -47.4(2) . . . . ?
C14 C15 C16 C17 63.4(2) . . . . ?
O2 C16 C17 C10 -148.2(2) . . . . ?
C15 C16 C17 C10 31.5(2) . . . . ?
O2 C16 C17 C18 116.7(3) . . . . ?
C15 C16 C17 C18 -63.6(2) . . . . ?
C1A C10 C17 C16 128.79(19) . . . . ?
C9 C10 C17 C16 -109.46(17) . . . . ?
C11 C10 C17 C16 -4.8(2) . . . . ?
C1A C10 C17 C18 -121.64(19) . . . . ?
C9 C10 C17 C18 0.12(15) . . . . ?
C11 C10 C17 C18 104.80(17) . . . . ?
C8A C9 C18 C19 -130.54(19) . . . . ?
C10 C9 C18 C19 108.47(17) . . . . ?
C13 C9 C18 C19 3.0(2) . . . . ?
C8A C9 C18 C17 121.11(19) . . . . ?
C10 C9 C18 C17 0.12(15) . . . . ?
C13 C9 C18 C17 -105.33(16) . . . . ?
C16 C17 C18 C19 -0.6(2) . . . . ?
C10 C17 C18 C19 -106.26(18) . . . . ?
C16 C17 C18 C9 105.58(18) . . . . ?
C10 C17 C18 C9 -0.12(15) . . . . ?
C9 C18 C19 O3 154.8(2) . . . . ?
C17 C18 C19 O3 -110.6(2) . . . . ?
C9 C18 C19 C14 -28.0(2) . . . . ?
C17 C18 C19 C14 66.7(2) . . . . ?
C13 C14 C19 O3 -139.1(2) . . . . ?
C15 C14 C19 O3 111.0(3) . . . . ?
C13 C14 C19 C18 43.7(2) . . . . ?
C15 C14 C19 C18 -66.3(2) . . . . ?
C12 C11 C20 C21 132.7(2) . . . . ?
C15 C11 C20 C21 12.4(3) . . . . ?
C10 C11 C20 C21 -107.6(2) . . . . ?
C12 C11 C20 C25 -47.0(3) . . . . ?
C15 C11 C20 C25 -167.35(18) . . . . ?
C10 C11 C20 C25 72.7(3) . . . . ?
C25 C20 C21 C22 0.2(3) . . . . ?
C11 C20 C21 C22 -179.47(19) . . . . ?
C20 C21 C22 C23 -0.9(3) . . . . ?
C21 C22 C23 C24 0.9(3) . . . . ?
C22 C23 C24 C25 -0.2(3) . . . . ?
C23 C24 C25 C20 -0.4(3) . . . . ?
C21 C20 C25 C24 0.4(3) . . . . ?
C11 C20 C25 C24 -179.90(18) . . . . ?
C12 C13 C26 C31 -151.4(2) . . . . ?
C14 C13 C26 C31 -29.7(3) . . . . ?
C9 C13 C26 C31 88.8(3) . . . . ?
C12 C13 C26 C27 31.2(3) . . . . ?
C14 C13 C26 C27 152.99(19) . . . . ?
C9 C13 C26 C27 -88.6(2) . . . . ?
C31 C26 C27 C28 -1.2(3) . . . . ?
C13 C26 C27 C28 176.21(18) . . . . ?
C26 C27 C28 C29 -0.4(3) . . . . ?
C27 C28 C29 C30 1.1(3) . . . . ?
C28 C29 C30 C31 -0.3(3) . . . . ?
C27 C26 C31 C30 2.1(3) . . . . ?
C13 C26 C31 C30 -175.35(18) . . . . ?
C29 C30 C31 C26 -1.3(3) . . . . ?
